data_7135027
loop_
_publ_author_name
'Shi, Yaolian'
'Gong, Yuchen'
'Li, Ganpeng'
'Zhao, Xiao-Jing'
'He, Yonghui'

_publ_section_title
;
 Cobalt-salen complexes/organic photoredox-cocatalyzed selective oxidative
 formylation of enaminones.
;
_journal_issue 88
_journal_name_full 'Chemical communications (Cambridge, England)'
_journal_page_first 17173
_journal_page_last 17176
_journal_paper_doi 10.1039/d5cc03796d
_journal_volume 61
_journal_year 2025
_chemical_formula_moiety 'C11 H11 N O2'
_chemical_formula_sum 'C11 H11 N O2'
_chemical_formula_weight 189.21
_space_group_crystal_system monoclinic
_space_group_IT_number 14
_space_group_name_Hall '-P 2yn'
_space_group_name_H-M_alt 'P 1 21/n 1'
_atom_sites_solution_hydrogens geom
_audit_update_record
;
2024-11-18 deposited with the CCDC.	2025-09-25 downloaded from the CCDC.
;
_cell_angle_alpha 90
_cell_angle_beta 92.066(2)
_cell_angle_gamma 90
_cell_formula_units_Z 8
_cell_length_a 13.1083(4)
_cell_length_b 6.8867(2)
_cell_length_c 21.4225(6)
_cell_measurement_reflns_used 5766
_cell_measurement_temperature 150.(2)
_cell_measurement_theta_max 68.1743
_cell_measurement_theta_min 3.8920
_cell_volume 1932.61(10)
_computing_cell_refinement 'SAINT V8.38A (Bruker AXS Inc., 2017)'
_computing_data_collection 'Bruker Instrument Service vV6.2.15'
_computing_data_reduction 'SAINT V8.38A (Bruker AXS Inc., 2017)'
_computing_molecular_graphics 'shelXle (C.B. Huebschle, rev 882)'
_computing_structure_refinement 'SHELXL-2017/1 (Sheldrick, 2017)'
_computing_structure_solution 'SHELXT 2014/5 (Sheldrick, 2014)'
_diffrn_ambient_temperature 150.(2)
_diffrn_detector_area_resol_mean 7.3910
_diffrn_measured_fraction_theta_full 0.995
_diffrn_measured_fraction_theta_max 0.995
_diffrn_measurement_device_type 'Bruker D8 QUEST PHOTON II'
_diffrn_radiation_monochromator 'Helixos MX multilayer Optic'
_diffrn_radiation_type 'Cu K\a'
_diffrn_radiation_wavelength 1.54178
_diffrn_reflns_av_R_equivalents 0.0738
_diffrn_reflns_av_unetI/netI 0.0545
_diffrn_reflns_limit_h_max 15
_diffrn_reflns_limit_h_min -15
_diffrn_reflns_limit_k_max 8
_diffrn_reflns_limit_k_min -6
_diffrn_reflns_limit_l_max 25
_diffrn_reflns_limit_l_min -25
_diffrn_reflns_number 15426
_diffrn_reflns_theta_full 68.21
_diffrn_reflns_theta_max 68.21
_diffrn_reflns_theta_min 3.89
_diffrn_source 'Ius Diamond'
_diffrn_source_type Microfocus
_exptl_absorpt_coefficient_mu 0.736
_exptl_absorpt_correction_T_max 0.89
_exptl_absorpt_correction_T_min 0.71
_exptl_absorpt_correction_type multi-scan
_exptl_absorpt_process_details
;
SADABS-2016/2 - Bruker AXS area detector scaling and absorption correction
;
_exptl_crystal_colour 'clear light colourless'
_exptl_crystal_density_diffrn 1.301
_exptl_crystal_density_method 'not measured'
_exptl_crystal_description prism
_exptl_crystal_F_000 800
_exptl_crystal_size_max 0.450
_exptl_crystal_size_mid 0.270
_exptl_crystal_size_min 0.170
_refine_diff_density_max 0.242
_refine_diff_density_min -0.232
_refine_ls_extinction_method none
_refine_ls_goodness_of_fit_ref 1.078
_refine_ls_hydrogen_treatment constr
_refine_ls_matrix_type full
_refine_ls_number_parameters 255
_refine_ls_number_reflns 3519
_refine_ls_number_restraints 0
_refine_ls_restrained_S_all 1.078
_refine_ls_R_factor_all 0.0699
_refine_ls_R_factor_gt 0.0469
_refine_ls_shift/su_max 0.000
_refine_ls_shift/su_mean 0.000
_refine_ls_structure_factor_coef Fsqd
_refine_ls_weighting_details 'w=1/[\s^2^(Fo^2^)+(0.0540P)^2^+0.6021P] where P=(Fo^2^+2Fc^2^)/3'
_refine_ls_weighting_scheme calc
_refine_ls_wR_factor_gt 0.1165
_refine_ls_wR_factor_ref 0.1324
_reflns_number_gt 2690
_reflns_number_total 3519
_reflns_threshold_expression 'I > 2\s(I)'
_cod_data_source_file d5cc03796d2.cif
_cod_data_source_block zxj_syl1
_cod_depositor_comments
;
The following automatic conversions were performed:

data item '_exptl_absorpt_correction_type' value 'Multi-Scan' was
changed to 'multi-scan' in accordance with the
/home/data/users/saulius/crontab/automatic-downloads/rss-feeds/RSC/lib/dictionaries/cif_core.dic
dictionary named 'cif_core.dic' version 2.4.2 last updated on
2011-04-26.

Automatic conversion script
Id: cif_fix_values 8170 2020-07-09 18:12:32Z antanas 

 Adding full bibliography for 7135027.cif.
;
_cod_database_code 7135027

loop_
_space_group_symop_operation_xyz
'x, y, z'
'-x+1/2, y+1/2, -z+1/2'
'-x, -y, -z'
'x-1/2, -y-1/2, z-1/2'

loop_
_atom_site_type_symbol
_atom_site_label
_atom_site_fract_x
_atom_site_fract_y
_atom_site_fract_z
_atom_site_U_iso_or_equiv
_atom_site_adp_type
_atom_site_calc_flag
_atom_site_refinement_flags_adp
_atom_site_refinement_flags_occupancy
_atom_site_refinement_flags_posn
_atom_site_occupancy
_atom_site_disorder_assembly
_atom_site_disorder_group
O O1 0.19416(11) 0.4651(3) 0.27079(7) 0.0555(5) Uani d . . . 1 . .
O O2 0.62066(11) 0.3191(3) 0.39374(6) 0.0522(4) Uani d . . . 1 . .
O O3 0.77415(10) 0.2415(2) 0.57463(7) 0.0456(4) Uani d . . . 1 . .
O O4 0.34572(10) 0.3146(2) 0.44913(6) 0.0441(4) Uani d . . . 1 . .
N N1 0.36726(11) 0.4296(2) 0.27550(7) 0.0322(4) Uani d . . . 1 . .
N N2 0.60185(11) 0.1997(2) 0.56363(7) 0.0311(4) Uani d . . . 1 . .
C C1 0.37665(16) 0.4514(4) 0.20820(9) 0.0467(6) Uani d . . . 1 . .
H H4 0.309279 0.477534 0.188694 0.07 Uiso calc U . R 1 . .
H H5 0.404316 0.331521 0.190872 0.07 Uiso calc U . R 1 . .
H H1 0.422674 0.559717 0.19983 0.07 Uiso calc U . R 1 . .
C C2 0.45224(13) 0.3949(3) 0.31348(8) 0.0287(4) Uani d . . . 1 . .
H H6 0.442321 0.37678 0.356801 0.034 Uiso calc U . R 1 . .
C C3 0.54811(13) 0.3849(3) 0.29372(8) 0.0293(4) Uani d . . . 1 . .
H H11 0.560618 0.398547 0.250538 0.035 Uiso calc U . R 1 . .
C C4 0.63332(14) 0.3529(3) 0.33844(8) 0.0312(4) Uani d . . . 1 . .
C C5 0.73917(13) 0.3705(3) 0.31527(8) 0.0269(4) Uani d . . . 1 . .
C C6 0.76158(13) 0.3358(3) 0.25324(8) 0.0288(4) Uani d . . . 1 . .
H H10 0.708603 0.299612 0.224112 0.035 Uiso calc U . R 1 . .
C C7 0.86071(14) 0.3537(3) 0.23379(8) 0.0333(4) Uani d . . . 1 . .
H H9 0.875498 0.326624 0.191585 0.04 Uiso calc U . R 1 . .
C C8 0.93837(14) 0.4106(3) 0.27512(9) 0.0344(4) Uani d . . . 1 . .
H H2 1.005919 0.425975 0.26124 0.041 Uiso calc U . R 1 . .
C C9 0.27277(15) 0.4380(3) 0.30073(10) 0.0413(5) Uani d . . . 1 . .
H H3 0.268798 0.421335 0.344602 0.05 Uiso calc U . R 1 . .
C C10 0.91685(14) 0.4452(3) 0.33709(9) 0.0346(4) Uani d . . . 1 . .
H H7 0.969943 0.483447 0.365857 0.042 Uiso calc U . R 1 . .
C C11 0.81822(14) 0.4242(3) 0.35711(8) 0.0332(4) Uani d . . . 1 . .
H H8 0.804223 0.446585 0.399713 0.04 Uiso calc U . R 1 . .
C C12 0.02908(15) 0.1467(3) 0.56024(10) 0.0380(5) Uani d . . . 1 . .
H H12 -0.03868 0.129433 0.573542 0.046 Uiso calc U . R 1 . .
C C13 0.10924(15) 0.0547(3) 0.59141(9) 0.0376(5) Uani d . . . 1 . .
H H16 0.09657 -0.026537 0.626115 0.045 Uiso calc U . R 1 . .
C C14 0.20823(14) 0.0803(3) 0.57231(9) 0.0334(4) Uani d . . . 1 . .
H H15 0.262874 0.014975 0.593727 0.04 Uiso calc U . R 1 . .
C C15 0.22846(14) 0.2011(3) 0.52195(8) 0.0304(4) Uani d . . . 1 . .
C C16 0.33396(14) 0.2399(3) 0.50042(8) 0.0321(4) Uani d . . . 1 . .
C C17 0.41987(14) 0.1934(3) 0.54273(8) 0.0321(4) Uani d . . . 1 . .
H H14 0.408311 0.132889 0.581691 0.038 Uiso calc U . R 1 . .
C C18 0.51541(14) 0.2360(3) 0.52678(8) 0.0316(4) Uani d . . . 1 . .
H H19 0.524155 0.295367 0.487303 0.038 Uiso calc U . R 1 . .
C C19 0.59350(16) 0.1083(4) 0.62449(9) 0.0436(5) Uani d . . . 1 . .
H H21 0.661954 0.084302 0.642763 0.065 Uiso calc U . R 1 . .
H H20 0.556915 -0.015204 0.619667 0.065 Uiso calc U . R 1 . .
H H13 0.556002 0.194217 0.652019 0.065 Uiso calc U . R 1 . .
C C20 0.69571(14) 0.2571(3) 0.54353(9) 0.0345(4) Uani d . . . 1 . .
H H22 0.699092 0.311985 0.502972 0.041 Uiso calc U . R 1 . .
C C21 0.04771(15) 0.2644(3) 0.50943(10) 0.0383(5) Uani d . . . 1 . .
H H17 -0.007642 0.326192 0.487564 0.046 Uiso calc U . R 1 . .
C C22 0.14631(14) 0.2925(3) 0.49030(9) 0.0347(4) Uani d . . . 1 . .
H H18 0.158358 0.374078 0.455568 0.042 Uiso calc U . R 1 . .

loop_
_atom_site_aniso_label
_atom_site_aniso_U_11
_atom_site_aniso_U_22
_atom_site_aniso_U_33
_atom_site_aniso_U_12
_atom_site_aniso_U_13
_atom_site_aniso_U_23
O1 0.0247(8) 0.0884(13) 0.0529(9) 0.0019(8) -0.0059(6) -0.0030(9)
O2 0.0321(7) 0.0926(13) 0.0323(7) 0.0142(8) 0.0069(6) 0.0180(8)
O3 0.0272(7) 0.0635(10) 0.0456(8) 0.0011(7) -0.0040(6) 0.0053(7)
O4 0.0368(8) 0.0616(10) 0.0342(7) 0.0084(7) 0.0051(6) 0.0125(7)
N1 0.0238(8) 0.0403(9) 0.0324(8) -0.0019(7) -0.0017(6) -0.0021(7)
N2 0.0279(8) 0.0382(9) 0.0271(7) 0.0003(7) -0.0003(6) 0.0032(7)
C1 0.0316(11) 0.0753(17) 0.0326(10) -0.0039(10) -0.0051(8) 0.0002(10)
C2 0.0278(9) 0.0292(10) 0.0290(8) -0.0007(7) -0.0007(7) 0.0008(7)
C3 0.0268(9) 0.0328(10) 0.0284(9) -0.0007(7) 0.0018(7) 0.0009(7)
C4 0.0285(9) 0.0359(10) 0.0294(9) 0.0063(8) 0.0044(7) 0.0040(8)
C5 0.0265(9) 0.0248(9) 0.0294(8) 0.0037(7) -0.0001(7) 0.0041(7)
C6 0.0264(9) 0.0299(10) 0.0302(8) 0.0012(7) 0.0002(7) -0.0013(7)
C7 0.0309(10) 0.0391(11) 0.0302(9) 0.0044(8) 0.0063(7) -0.0008(8)
C8 0.0236(9) 0.0349(11) 0.0449(11) 0.0015(8) 0.0052(8) 0.0039(9)
C9 0.0271(10) 0.0568(14) 0.0399(11) -0.0007(9) 0.0016(8) -0.0008(10)
C10 0.0280(9) 0.0353(11) 0.0400(10) 0.0011(8) -0.0069(8) -0.0012(9)
C11 0.0325(10) 0.0384(11) 0.0285(9) 0.0051(8) -0.0015(7) -0.0006(8)
C12 0.0285(10) 0.0370(11) 0.0484(11) -0.0052(8) 0.0023(8) -0.0094(9)
C13 0.0344(10) 0.0383(11) 0.0402(10) -0.0043(8) 0.0038(8) 0.0006(9)
C14 0.0308(10) 0.0350(11) 0.0344(9) 0.0019(8) 0.0019(7) 0.0000(8)
C15 0.0297(9) 0.0309(10) 0.0305(9) 0.0014(8) -0.0004(7) -0.0043(8)
C16 0.0331(10) 0.0355(11) 0.0280(9) 0.0035(8) 0.0025(7) 0.0007(8)
C17 0.0290(9) 0.0382(11) 0.0292(9) 0.0019(8) 0.0034(7) 0.0021(8)
C18 0.0320(10) 0.0336(10) 0.0291(9) 0.0043(8) -0.0011(7) 0.0001(8)
C19 0.0355(11) 0.0593(14) 0.0357(10) -0.0022(10) -0.0031(8) 0.0143(10)
C20 0.0291(10) 0.0416(12) 0.0330(9) 0.0003(8) 0.0037(8) 0.0004(8)
C21 0.0290(10) 0.0360(11) 0.0493(12) 0.0014(8) -0.0082(8) -0.0056(9)
C22 0.0327(10) 0.0353(11) 0.0359(10) 0.0003(8) -0.0036(8) -0.0004(8)

loop_
_atom_type_symbol
_atom_type_description
_atom_type_scat_dispersion_real
_atom_type_scat_dispersion_imag
_atom_type_scat_source
C C 0.0181 0.0091 'International Tables Vol C Tables 4.2.6.8 and 6.1.1.4'
H H 0.0000 0.0000 'International Tables Vol C Tables 4.2.6.8 and 6.1.1.4'
N N 0.0311 0.0180 'International Tables Vol C Tables 4.2.6.8 and 6.1.1.4'
O O 0.0492 0.0322 'International Tables Vol C Tables 4.2.6.8 and 6.1.1.4'

loop_
_geom_angle_atom_site_label_1
_geom_angle_atom_site_label_2
_geom_angle_atom_site_label_3
_geom_angle_site_symmetry_1
_geom_angle_site_symmetry_3
_geom_angle
_geom_angle_publ_flag
C9 N1 C2 . . 119.86(16) ?
C9 N1 C1 . . 119.68(15) ?
C2 N1 C1 . . 120.44(16) ?
C20 N2 C18 . . 119.59(16) ?
C20 N2 C19 . . 120.10(15) ?
C18 N2 C19 . . 120.26(16) ?
N1 C1 H4 . . 109.5 ?
N1 C1 H5 . . 109.5 ?
H4 C1 H5 . . 109.5 ?
N1 C1 H1 . . 109.5 ?
H4 C1 H1 . . 109.5 ?
H5 C1 H1 . . 109.5 ?
C3 C2 N1 . . 124.71(17) ?
C3 C2 H6 . . 117.6 ?
N1 C2 H6 . . 117.6 ?
C2 C3 C4 . . 120.21(16) ?
C2 C3 H11 . . 119.9 ?
C4 C3 H11 . . 119.9 ?
O2 C4 C3 . . 122.39(17) ?
O2 C4 C5 . . 119.75(16) ?
C3 C4 C5 . . 117.82(15) ?
C6 C5 C11 . . 118.77(17) ?
C6 C5 C4 . . 122.23(15) ?
C11 C5 C4 . . 119.00(16) ?
C7 C6 C5 . . 120.31(16) ?
C7 C6 H10 . . 119.8 ?
C5 C6 H10 . . 119.8 ?
C8 C7 C6 . . 120.69(17) ?
C8 C7 H9 . . 119.7 ?
C6 C7 H9 . . 119.7 ?
C7 C8 C10 . . 119.42(17) ?
C7 C8 H2 . . 120.3 ?
C10 C8 H2 . . 120.3 ?
O1 C9 N1 . . 124.24(19) ?
O1 C9 H3 . . 117.9 ?
N1 C9 H3 . . 117.9 ?
C11 C10 C8 . . 120.18(17) ?
C11 C10 H7 . . 119.9 ?
C8 C10 H7 . . 119.9 ?
C10 C11 C5 . . 120.60(17) ?
C10 C11 H8 . . 119.7 ?
C5 C11 H8 . . 119.7 ?
C13 C12 C21 . . 119.75(19) ?
C13 C12 H12 . . 120.1 ?
C21 C12 H12 . . 120.1 ?
C12 C13 C14 . . 120.27(19) ?
C12 C13 H16 . . 119.9 ?
C14 C13 H16 . . 119.9 ?
C13 C14 C15 . . 120.68(17) ?
C13 C14 H15 . . 119.7 ?
C15 C14 H15 . . 119.7 ?
C14 C15 C22 . . 118.54(17) ?
C14 C15 C16 . . 123.22(16) ?
C22 C15 C16 . . 118.23(17) ?
O4 C16 C17 . . 122.00(17) ?
O4 C16 C15 . . 119.84(16) ?
C17 C16 C15 . . 118.12(16) ?
C18 C17 C16 . . 120.10(17) ?
C18 C17 H14 . . 120.0 ?
C16 C17 H14 . . 120.0 ?
C17 C18 N2 . . 124.69(17) ?
C17 C18 H19 . . 117.7 ?
N2 C18 H19 . . 117.7 ?
N2 C19 H21 . . 109.5 ?
N2 C19 H20 . . 109.5 ?
H21 C19 H20 . . 109.5 ?
N2 C19 H13 . . 109.5 ?
H21 C19 H13 . . 109.5 ?
H20 C19 H13 . . 109.5 ?
O3 C20 N2 . . 123.64(18) ?
O3 C20 H22 . . 118.2 ?
N2 C20 H22 . . 118.2 ?
C22 C21 C12 . . 120.49(18) ?
C22 C21 H17 . . 119.8 ?
C12 C21 H17 . . 119.8 ?
C21 C22 C15 . . 120.24(19) ?
C21 C22 H18 . . 119.9 ?
C15 C22 H18 . . 119.9 ?

loop_
_geom_bond_atom_site_label_1
_geom_bond_atom_site_label_2
_geom_bond_site_symmetry_2
_geom_bond_distance
_geom_bond_publ_flag
O1 C9 . 1.209(2) ?
O2 C4 . 1.224(2) ?
O3 C20 . 1.210(2) ?
O4 C16 . 1.228(2) ?
N1 C9 . 1.370(2) ?
N1 C2 . 1.376(2) ?
N1 C1 . 1.459(2) ?
N2 C20 . 1.376(2) ?
N2 C18 . 1.380(2) ?
N2 C19 . 1.456(2) ?
C1 H4 . 0.98 ?
C1 H5 . 0.98 ?
C1 H1 . 0.98 ?
C2 C3 . 1.342(2) ?
C2 H6 . 0.95 ?
C3 C4 . 1.462(2) ?
C3 H11 . 0.95 ?
C4 C5 . 1.495(2) ?
C5 C6 . 1.392(2) ?
C5 C11 . 1.395(2) ?
C6 C7 . 1.384(2) ?
C6 H10 . 0.95 ?
C7 C8 . 1.382(3) ?
C7 H9 . 0.95 ?
C8 C10 . 1.388(3) ?
C8 H2 . 0.95 ?
C9 H3 . 0.95 ?
C10 C11 . 1.384(3) ?
C10 H7 . 0.95 ?
C11 H8 . 0.95 ?
C12 C13 . 1.379(3) ?
C12 C21 . 1.386(3) ?
C12 H12 . 0.95 ?
C13 C14 . 1.386(3) ?
C13 H16 . 0.95 ?
C14 C15 . 1.395(3) ?
C14 H15 . 0.95 ?
C15 C22 . 1.401(3) ?
C15 C16 . 1.497(3) ?
C16 C17 . 1.456(2) ?
C17 C18 . 1.342(3) ?
C17 H14 . 0.95 ?
C18 H19 . 0.95 ?
C19 H21 . 0.98 ?
C19 H20 . 0.98 ?
C19 H13 . 0.98 ?
C20 H22 . 0.95 ?
C21 C22 . 1.384(3) ?
C21 H17 . 0.95 ?
C22 H18 . 0.95 ?

loop_
_geom_hbond_atom_site_label_D
_geom_hbond_atom_site_label_H
_geom_hbond_atom_site_label_A
_geom_hbond_site_symmetry_A
_geom_hbond_distance_DH
_geom_hbond_distance_HA
_geom_hbond_distance_DA
_geom_hbond_angle_DHA
_geom_hbond_publ_flag
C2 H6 O4 . 0.95 2.42 3.316(2) 156.1 ?
C9 H3 O4 . 0.95 2.53 3.395(2) 151.1 ?
C18 H19 O2 . 0.95 2.41 3.262(2) 148.4 ?
C20 H22 O2 . 0.95 2.52 3.350(2) 145.6 ?

loop_
_geom_torsion_atom_site_label_1
_geom_torsion_atom_site_label_2
_geom_torsion_atom_site_label_3
_geom_torsion_atom_site_label_4
_geom_torsion_site_symmetry_1
_geom_torsion_site_symmetry_2
_geom_torsion_site_symmetry_3
_geom_torsion_site_symmetry_4
_geom_torsion
_geom_torsion_publ_flag
C9 N1 C2 C3 . . . . -179.64(19) ?
C1 N1 C2 C3 . . . . 2.4(3) ?
N1 C2 C3 C4 . . . . 178.17(17) ?
C2 C3 C4 O2 . . . . 5.9(3) ?
C2 C3 C4 C5 . . . . -171.67(17) ?
O2 C4 C5 C6 . . . . 155.2(2) ?
C3 C4 C5 C6 . . . . -27.1(3) ?
O2 C4 C5 C11 . . . . -25.0(3) ?
C3 C4 C5 C11 . . . . 152.65(18) ?
C11 C5 C6 C7 . . . . 0.3(3) ?
C4 C5 C6 C7 . . . . 180.00(18) ?
C5 C6 C7 C8 . . . . -1.5(3) ?
C6 C7 C8 C10 . . . . 1.6(3) ?
C2 N1 C9 O1 . . . . -179.0(2) ?
C1 N1 C9 O1 . . . . -1.0(3) ?
C7 C8 C10 C11 . . . . -0.5(3) ?
C8 C10 C11 C5 . . . . -0.8(3) ?
C6 C5 C11 C10 . . . . 0.9(3) ?
C4 C5 C11 C10 . . . . -178.86(18) ?
C21 C12 C13 C14 . . . . 0.3(3) ?
C12 C13 C14 C15 . . . . 0.8(3) ?
C13 C14 C15 C22 . . . . -1.4(3) ?
C13 C14 C15 C16 . . . . 177.92(17) ?
C14 C15 C16 O4 . . . . 165.49(19) ?
C22 C15 C16 O4 . . . . -15.2(3) ?
C14 C15 C16 C17 . . . . -16.8(3) ?
C22 C15 C16 C17 . . . . 162.51(17) ?
O4 C16 C17 C18 . . . . 1.5(3) ?
C15 C16 C17 C18 . . . . -176.20(17) ?
C16 C17 C18 N2 . . . . 179.41(18) ?
C20 N2 C18 C17 . . . . -177.30(19) ?
C19 N2 C18 C17 . . . . 0.3(3) ?
C18 N2 C20 O3 . . . . 175.30(19) ?
C19 N2 C20 O3 . . . . -2.3(3) ?
C13 C12 C21 C22 . . . . -0.9(3) ?
C12 C21 C22 C15 . . . . 0.4(3) ?
C14 C15 C22 C21 . . . . 0.8(3) ?
C16 C15 C22 C21 . . . . -178.57(17) ?
